data_4509865
loop_
_publ_author_name
'Meng, Wei'
'Xu, Zhouqing'
'Ding, Jie'
'Wu, Dongqing'
'Han, Xiao'
'Hou, Hongwei'
'Fan, Yaoting'

_publ_section_title
;
 A Systematic Research on the Synthesis, Structures, and Application in
 Photocatalysis of Cluster-Based Coordination Complexes
;
_journal_issue 2
_journal_name_full 'Crystal Growth &amp; Design'
_journal_page_first 730
_journal_paper_doi 10.1021/cg401601d
_journal_volume 14
_journal_year 2014
_chemical_formula_sum 'C46 H36 Cd2 N4 O10'
_chemical_formula_weight 1029.59
_chemical_name_systematic
; 
 ? 
;
_space_group_IT_number 2
_symmetry_cell_setting triclinic
_symmetry_space_group_name_Hall '-P 1'
_symmetry_space_group_name_H-M 'P -1'
_atom_sites_solution_hydrogens geom
_atom_sites_solution_primary direct
_atom_sites_solution_secondary difmap
_audit_creation_method SHELXL-97
_cell_angle_alpha 67.19(3)
_cell_angle_beta 83.40(3)
_cell_angle_gamma 71.99(3)
_cell_formula_units_Z 2
_cell_length_a 10.933(2)
_cell_length_b 14.321(3)
_cell_length_c 14.435(3)
_cell_measurement_temperature 293(2)
_cell_volume 1981.2(9)
_computing_cell_refinement CrystalClear
_computing_data_collection CrystalClear
_computing_data_reduction CrystalClear
_computing_structure_refinement 'SHELXL-97 (Sheldrick, 1997)'
_computing_structure_solution 'SHELXS-97 (Sheldrick, 1990)'
_diffrn_ambient_temperature 293(2)
_diffrn_measured_fraction_theta_full 0.986
_diffrn_measured_fraction_theta_max 0.986
_diffrn_measurement_method '\w scan'
_diffrn_radiation_monochromator graphite
_diffrn_radiation_source 'fine-focus sealed tube'
_diffrn_radiation_type MoK\a
_diffrn_radiation_wavelength 0.71073
_diffrn_reflns_av_R_equivalents 0.0436
_diffrn_reflns_av_sigmaI/netI 0.0671
_diffrn_reflns_limit_h_max 14
_diffrn_reflns_limit_h_min -14
_diffrn_reflns_limit_k_max 18
_diffrn_reflns_limit_k_min -18
_diffrn_reflns_limit_l_max 18
_diffrn_reflns_limit_l_min -18
_diffrn_reflns_number 23012
_diffrn_reflns_theta_full 27.87
_diffrn_reflns_theta_max 27.87
_diffrn_reflns_theta_min 1.53
_exptl_absorpt_coefficient_mu 1.142
_exptl_absorpt_correction_T_max 0.8038
_exptl_absorpt_correction_T_min 0.7257
_exptl_absorpt_correction_type multi-scan
_exptl_crystal_density_diffrn 1.726
_exptl_crystal_density_method 'not measured'
_exptl_crystal_F_000 1032
_exptl_crystal_size_max 0.30
_exptl_crystal_size_mid 0.20
_exptl_crystal_size_min 0.20
_refine_diff_density_max 0.788
_refine_diff_density_min -0.866
_refine_diff_density_rms 0.213
_refine_ls_extinction_method none
_refine_ls_goodness_of_fit_ref 1.122
_refine_ls_hydrogen_treatment constr
_refine_ls_matrix_type full
_refine_ls_number_parameters 563
_refine_ls_number_reflns 9316
_refine_ls_number_restraints 0
_refine_ls_restrained_S_all 1.122
_refine_ls_R_factor_all 0.0736
_refine_ls_R_factor_gt 0.0533
_refine_ls_shift/su_max 0.002
_refine_ls_shift/su_mean 0.000
_refine_ls_structure_factor_coef Fsqd
_refine_ls_weighting_details 'calc w=1/[\s^2^(Fo^2^)+(0.0641P)^2^+0.0000P] where P=(Fo^2^+2Fc^2^)/3'
_refine_ls_weighting_scheme calc
_refine_ls_wR_factor_gt 0.1246
_refine_ls_wR_factor_ref 0.1413
_reflns_number_gt 7242
_reflns_number_total 9316
_reflns_threshold_expression >2sigma(I)
_cod_data_source_file cg401601d_si_003.cif
_cod_data_source_block 1
_cod_original_cell_volume 1981.2(7)
_cod_original_sg_symbol_H-M P-1
_cod_database_code 4509865

loop_
_symmetry_equiv_pos_as_xyz
'x, y, z'
'-x, -y, -z'

loop_
_atom_site_label
_atom_site_type_symbol
_atom_site_fract_x
_atom_site_fract_y
_atom_site_fract_z
_atom_site_U_iso_or_equiv
_atom_site_adp_type
_atom_site_occupancy
_atom_site_symmetry_multiplicity
_atom_site_calc_flag
_atom_site_refinement_flags
Cd1 Cd 0.43518(3) -0.03004(3) 0.33594(3) 0.02646(11) Uani 1 1 d .
Cd2 Cd 0.06763(3) 0.12728(3) 0.30568(3) 0.02781(11) Uani 1 1 d .
O1 O 0.2729(3) 0.1318(2) 0.3146(3) 0.0289(8) Uani 1 1 d .
O2 O 0.4587(3) 0.1270(3) 0.3594(3) 0.0326(8) Uani 1 1 d .
O3 O 0.3639(4) 0.1122(3) 0.5645(3) 0.0481(10) Uani 1 1 d .
O4 O 0.4772(4) 0.2110(3) 0.5712(3) 0.0558(12) Uani 1 1 d .
O5 O 0.2586(4) 0.9347(3) 0.2987(3) 0.0405(9) Uani 1 1 d .
O6 O 0.0624(4) 0.9568(3) 0.3613(3) 0.0423(10) Uani 1 1 d .
O7 O -0.0266(4) 0.8466(3) -0.1428(3) 0.0464(10) Uani 1 1 d .
O8 O -0.0741(4) 0.7156(3) -0.1563(3) 0.0525(11) Uani 1 1 d .
O9 O 0.3393(4) -0.0570(4) 0.5039(3) 0.0669(14) Uani 1 1 d .
H9A H 0.2667 -0.0109 0.4987 0.100 Uiso 1 1 d R
H9B H 0.3890 -0.0506 0.5408 0.100 Uiso 1 1 d R
O10 O 0.0927(4) 0.0999(4) 0.4759(3) 0.0530(11) Uani 1 1 d .
H10A H 0.0403 0.0661 0.5151 0.080 Uiso 1 1 d R
H10B H 0.0745 0.1611 0.4820 0.080 Uiso 1 1 d R
C1 C 0.2824(4) 0.2732(3) 0.3625(3) 0.0220(9) Uani 1 1 d .
C2 C 0.2076(4) 0.3585(3) 0.2853(4) 0.0248(10) Uani 1 1 d .
H2 H 0.1808 0.3468 0.2329 0.030 Uiso 1 1 calc R
C3 C 0.1718(4) 0.4617(4) 0.2846(4) 0.0260(10) Uani 1 1 d .
C4 C 0.2128(5) 0.4780(4) 0.3642(4) 0.0281(11) Uani 1 1 d .
C5 C 0.2835(5) 0.3907(4) 0.4435(4) 0.0322(11) Uani 1 1 d .
H5 H 0.3086 0.4014 0.4971 0.039 Uiso 1 1 calc R
C6 C 0.3172(5) 0.2885(3) 0.4440(3) 0.0267(10) Uani 1 1 d .
C7 C 0.3408(4) 0.1704(3) 0.3472(3) 0.0212(9) Uani 1 1 d .
C8 C 0.3903(5) 0.1975(4) 0.5327(4) 0.0345(12) Uani 1 1 d .
C9 C 0.1938(5) 0.5852(3) 0.3657(4) 0.0269(10) Uani 1 1 d .
C10 C 0.0747(5) 0.6577(4) 0.3597(4) 0.0328(11) Uani 1 1 d .
H10 H 0.0005 0.6395 0.3584 0.039 Uiso 1 1 calc R
C11 C 0.0657(5) 0.7583(4) 0.3558(4) 0.0290(11) Uani 1 1 d .
H11 H -0.0150 0.8059 0.3542 0.035 Uiso 1 1 calc R
C12 C 0.1738(5) 0.7885(3) 0.3544(4) 0.0275(10) Uani 1 1 d .
C13 C 0.2928(5) 0.7157(4) 0.3642(4) 0.0370(13) Uani 1 1 d .
H13 H 0.3666 0.7343 0.3657 0.044 Uiso 1 1 calc R
C14 C 0.3021(5) 0.6141(4) 0.3717(4) 0.0368(12) Uani 1 1 d .
H14 H 0.3825 0.5642 0.3811 0.044 Uiso 1 1 calc R
C15 C 0.1658(5) 0.9009(4) 0.3387(4) 0.0300(11) Uani 1 1 d .
C16 C 0.1044(5) 0.5477(4) 0.1920(4) 0.0286(11) Uani 1 1 d .
C17 C 0.1403(5) 0.6392(4) 0.1413(4) 0.0354(12) Uani 1 1 d .
H17 H 0.1993 0.6545 0.1706 0.043 Uiso 1 1 calc R
C18 C 0.0892(5) 0.7083(4) 0.0472(4) 0.0348(12) Uani 1 1 d .
H18 H 0.1126 0.7704 0.0152 0.042 Uiso 1 1 calc R
C19 C 0.0047(5) 0.6865(4) 0.0007(4) 0.0317(11) Uani 1 1 d .
C20 C -0.0352(5) 0.5969(4) 0.0532(4) 0.0353(12) Uani 1 1 d .
H20 H -0.0956 0.5827 0.0243 0.042 Uiso 1 1 calc R
C21 C 0.0125(5) 0.5294(4) 0.1462(4) 0.0343(12) Uani 1 1 d .
H21 H -0.0164 0.4702 0.1799 0.041 Uiso 1 1 calc R
C22 C -0.0358(5) 0.7543(4) -0.1056(4) 0.0330(12) Uani 1 1 d .
C23 C 0.6929(6) -0.1806(4) 0.2224(5) 0.0509(16) Uani 1 1 d .
H23A H 0.7515 -0.1798 0.2666 0.076 Uiso 1 1 calc R
H23B H 0.7394 -0.2203 0.1825 0.076 Uiso 1 1 calc R
H23C H 0.6293 -0.2130 0.2615 0.076 Uiso 1 1 calc R
C24 C 0.6286(5) -0.0705(4) 0.1556(4) 0.0320(11) Uani 1 1 d .
C25 C 0.5880(5) 0.0788(4) 0.0236(4) 0.0322(11) Uani 1 1 d .
C26 C 0.5862(6) 0.1602(5) -0.0699(4) 0.0484(15) Uani 1 1 d .
H26 H 0.6452 0.1515 -0.1199 0.058 Uiso 1 1 calc R
C27 C 0.4937(7) 0.2523(5) -0.0833(5) 0.0609(19) Uani 1 1 d .
H27 H 0.4905 0.3092 -0.1438 0.073 Uiso 1 1 calc R
C28 C 0.4023(6) 0.2654(5) -0.0096(5) 0.0510(16) Uani 1 1 d .
H28 H 0.3390 0.3299 -0.0233 0.061 Uiso 1 1 calc R
C29 C 0.4034(5) 0.1856(4) 0.0825(4) 0.0378(13) Uani 1 1 d .
H29 H 0.3432 0.1948 0.1316 0.045 Uiso 1 1 calc R
C30 C 0.4986(5) 0.0907(4) 0.0985(4) 0.0308(11) Uani 1 1 d .
C31 C 0.7754(5) -0.0679(4) 0.0053(4) 0.0376(13) Uani 1 1 d .
H31A H 0.7480 -0.0482 -0.0630 0.045 Uiso 1 1 calc R
H31B H 0.8006 -0.1445 0.0364 0.045 Uiso 1 1 calc R
C32 C 0.8897(5) -0.0296(4) 0.0025(4) 0.0313(11) Uani 1 1 d .
C33 C 0.9332(5) 0.0313(5) -0.0857(4) 0.0403(13) Uani 1 1 d .
H33 H 0.8883 0.0527 -0.1449 0.048 Uiso 1 1 calc R
C34 C 0.9595(5) -0.0613(5) 0.0890(4) 0.0406(13) Uani 1 1 d .
H34 H 0.9327 -0.1036 0.1500 0.049 Uiso 1 1 calc R
C35 C -0.6013(5) 0.4771(5) 0.0587(5) 0.0496(16) Uani 1 1 d .
H35 H -0.6713 0.4617 0.0981 0.060 Uiso 1 1 calc R
C36 C -0.4788(5) 0.4198(4) 0.0956(4) 0.0365(12) Uani 1 1 d .
C37 C -0.3772(5) 0.4435(5) 0.0351(5) 0.0500(16) Uani 1 1 d .
H37 H -0.2934 0.4056 0.0578 0.060 Uiso 1 1 calc R
C38 C -0.4615(5) 0.3301(5) 0.1965(5) 0.0503(16) Uani 1 1 d .
H38A H -0.5308 0.3493 0.2401 0.060 Uiso 1 1 calc R
H38B H -0.4690 0.2683 0.1878 0.060 Uiso 1 1 calc R
C39 C -0.2395(6) 0.1237(5) 0.2352(5) 0.0514(16) Uani 1 1 d .
H39A H -0.1598 0.0686 0.2556 0.077 Uiso 1 1 calc R
H39B H -0.2491 0.1488 0.1636 0.077 Uiso 1 1 calc R
H39C H -0.3097 0.0963 0.2675 0.077 Uiso 1 1 calc R
C40 C -0.2394(5) 0.2133(4) 0.2649(4) 0.0355(12) Uani 1 1 d .
C41 C -0.3070(5) 0.3654(4) 0.2854(4) 0.0387(13) Uani 1 1 d .
C42 C -0.1842(5) 0.3099(4) 0.3276(4) 0.0349(12) Uani 1 1 d .
C43 C -0.1245(6) 0.3534(4) 0.3717(4) 0.0416(13) Uani 1 1 d .
H43 H -0.0430 0.3168 0.4001 0.050 Uiso 1 1 calc R
C44 C -0.1869(7) 0.4521(5) 0.3734(4) 0.0509(16) Uani 1 1 d .
H44 H -0.1472 0.4826 0.4027 0.061 Uiso 1 1 calc R
C45 C -0.3100(7) 0.5069(5) 0.3312(5) 0.0625(19) Uani 1 1 d .
H45 H -0.3506 0.5735 0.3331 0.075 Uiso 1 1 calc R
C46 C -0.3724(6) 0.4648(5) 0.2870(5) 0.0555(17) Uani 1 1 d .
H46 H -0.4544 0.5011 0.2595 0.067 Uiso 1 1 calc R
N1 N 0.5281(4) -0.0036(3) 0.1817(3) 0.0311(9) Uani 1 1 d .
N2 N 0.6671(4) -0.0243(3) 0.0608(3) 0.0313(9) Uani 1 1 d .
N3 N -0.1454(4) 0.2138(3) 0.3141(3) 0.0354(10) Uani 1 1 d .
N4 N -0.3386(4) 0.3016(4) 0.2468(3) 0.0385(11) Uani 1 1 d .

loop_
_atom_site_aniso_label
_atom_site_aniso_U_11
_atom_site_aniso_U_22
_atom_site_aniso_U_33
_atom_site_aniso_U_23
_atom_site_aniso_U_13
_atom_site_aniso_U_12
Cd1 0.0299(2) 0.01993(19) 0.0258(2) -0.00671(15) -0.00528(14) -0.00251(14)
Cd2 0.0315(2) 0.02103(19) 0.0268(2) -0.00626(15) -0.00494(15) -0.00364(14)
O1 0.0328(19) 0.0232(17) 0.0339(19) -0.0136(15) -0.0065(15) -0.0061(14)
O2 0.0268(18) 0.0234(18) 0.045(2) -0.0147(16) -0.0061(15) 0.0010(14)
O3 0.081(3) 0.021(2) 0.034(2) -0.0036(17) -0.014(2) -0.0080(19)
O4 0.057(3) 0.044(3) 0.054(3) -0.001(2) -0.035(2) -0.005(2)
O5 0.048(2) 0.029(2) 0.046(2) -0.0042(18) -0.0136(18) -0.0199(18)
O6 0.058(3) 0.0195(18) 0.042(2) -0.0107(17) 0.0128(19) -0.0057(17)
O7 0.079(3) 0.026(2) 0.027(2) -0.0046(17) -0.0083(19) -0.0088(19)
O8 0.073(3) 0.047(3) 0.039(2) -0.007(2) -0.024(2) -0.023(2)
O9 0.042(2) 0.089(4) 0.041(3) 0.002(2) -0.012(2) -0.008(2)
O10 0.057(3) 0.058(3) 0.038(2) -0.017(2) 0.009(2) -0.014(2)
C1 0.027(2) 0.015(2) 0.023(2) -0.0069(19) -0.0019(18) -0.0041(18)
C2 0.026(2) 0.019(2) 0.029(3) -0.011(2) -0.0082(19) -0.0023(18)
C3 0.026(2) 0.020(2) 0.029(3) -0.010(2) -0.0058(19) 0.0002(19)
C4 0.037(3) 0.017(2) 0.030(3) -0.010(2) -0.002(2) -0.005(2)
C5 0.047(3) 0.025(3) 0.023(2) -0.009(2) -0.012(2) -0.004(2)
C6 0.034(3) 0.018(2) 0.022(2) -0.004(2) -0.005(2) -0.0015(19)
C7 0.031(3) 0.015(2) 0.016(2) -0.0029(18) -0.0035(18) -0.0058(18)
C8 0.051(3) 0.018(3) 0.022(3) -0.001(2) -0.011(2) 0.002(2)
C9 0.039(3) 0.016(2) 0.025(2) -0.006(2) -0.009(2) -0.0042(19)
C10 0.035(3) 0.025(3) 0.037(3) -0.010(2) -0.006(2) -0.007(2)
C11 0.026(2) 0.024(2) 0.034(3) -0.011(2) -0.003(2) -0.0015(19)
C12 0.040(3) 0.015(2) 0.026(3) -0.005(2) 0.000(2) -0.008(2)
C13 0.035(3) 0.028(3) 0.051(4) -0.017(3) -0.004(2) -0.009(2)
C14 0.036(3) 0.027(3) 0.048(3) -0.019(3) -0.005(2) -0.002(2)
C15 0.046(3) 0.022(3) 0.022(2) -0.005(2) -0.009(2) -0.013(2)
C16 0.038(3) 0.018(2) 0.026(3) -0.008(2) -0.011(2) 0.001(2)
C17 0.048(3) 0.024(3) 0.034(3) -0.008(2) -0.013(2) -0.008(2)
C18 0.055(3) 0.019(2) 0.026(3) -0.004(2) -0.007(2) -0.008(2)
C19 0.034(3) 0.028(3) 0.028(3) -0.011(2) -0.004(2) 0.001(2)
C20 0.035(3) 0.031(3) 0.040(3) -0.010(2) -0.009(2) -0.011(2)
C21 0.042(3) 0.025(3) 0.031(3) -0.004(2) -0.003(2) -0.010(2)
C22 0.034(3) 0.027(3) 0.028(3) -0.010(2) -0.009(2) 0.006(2)
C23 0.059(4) 0.041(4) 0.041(4) -0.014(3) 0.004(3) -0.001(3)
C24 0.035(3) 0.033(3) 0.032(3) -0.014(2) -0.004(2) -0.012(2)
C25 0.027(3) 0.037(3) 0.030(3) -0.010(2) -0.002(2) -0.009(2)
C26 0.045(3) 0.049(4) 0.034(3) -0.001(3) 0.003(3) -0.011(3)
C27 0.075(5) 0.048(4) 0.042(4) 0.001(3) -0.001(3) -0.016(4)
C28 0.053(4) 0.034(3) 0.046(4) -0.003(3) -0.014(3) 0.003(3)
C29 0.036(3) 0.037(3) 0.037(3) -0.015(3) -0.003(2) -0.003(2)
C30 0.032(3) 0.029(3) 0.031(3) -0.010(2) -0.006(2) -0.008(2)
C31 0.032(3) 0.045(3) 0.042(3) -0.026(3) 0.001(2) -0.007(2)
C32 0.028(3) 0.035(3) 0.035(3) -0.019(2) -0.004(2) -0.006(2)
C33 0.039(3) 0.051(4) 0.030(3) -0.013(3) -0.010(2) -0.011(3)
C34 0.048(3) 0.049(4) 0.028(3) -0.013(3) -0.001(2) -0.018(3)
C35 0.025(3) 0.061(4) 0.046(4) -0.005(3) 0.004(2) -0.010(3)
C36 0.028(3) 0.036(3) 0.038(3) -0.008(3) 0.001(2) -0.007(2)
C37 0.025(3) 0.046(4) 0.055(4) -0.001(3) -0.005(3) 0.003(2)
C38 0.036(3) 0.050(4) 0.046(4) 0.001(3) -0.009(3) -0.009(3)
C39 0.046(4) 0.051(4) 0.061(4) -0.023(3) -0.004(3) -0.016(3)
C40 0.036(3) 0.032(3) 0.033(3) -0.007(2) 0.002(2) -0.008(2)
C41 0.036(3) 0.035(3) 0.032(3) -0.003(2) -0.002(2) -0.003(2)
C42 0.035(3) 0.030(3) 0.031(3) -0.008(2) 0.004(2) -0.004(2)
C43 0.050(4) 0.038(3) 0.032(3) -0.011(3) 0.000(3) -0.009(3)
C44 0.074(5) 0.045(4) 0.034(3) -0.018(3) 0.003(3) -0.014(3)
C45 0.085(5) 0.035(4) 0.051(4) -0.014(3) 0.004(4) 0.001(3)
C46 0.056(4) 0.039(4) 0.049(4) -0.013(3) -0.003(3) 0.013(3)
N1 0.032(2) 0.032(2) 0.029(2) -0.0114(19) 0.0004(18) -0.0078(19)
N2 0.029(2) 0.033(2) 0.034(2) -0.015(2) 0.0010(18) -0.0093(18)
N3 0.032(2) 0.028(2) 0.039(3) -0.009(2) -0.0049(19) -0.0021(18)
N4 0.033(2) 0.035(3) 0.037(3) -0.005(2) 0.001(2) -0.007(2)

loop_
_atom_type_symbol
_atom_type_description
_atom_type_scat_dispersion_real
_atom_type_scat_dispersion_imag
_atom_type_scat_source
C C 0.0033 0.0016 'International Tables Vol C Tables 4.2.6.8 and 6.1.1.4'
H H 0.0000 0.0000 'International Tables Vol C Tables 4.2.6.8 and 6.1.1.4'
N N 0.0061 0.0033 'International Tables Vol C Tables 4.2.6.8 and 6.1.1.4'
O O 0.0106 0.0060 'International Tables Vol C Tables 4.2.6.8 and 6.1.1.4'
Cd Cd -0.8075 1.2024 'International Tables Vol C Tables 4.2.6.8 and 6.1.1.4'

loop_
_geom_angle_atom_site_label_1
_geom_angle_atom_site_label_2
_geom_angle_atom_site_label_3
_geom_angle
_geom_angle_site_symmetry_1
_geom_angle_site_symmetry_3
N1 Cd1 O5 96.04(15) . 1_545
N1 Cd1 O4 104.61(16) . 2_656
O5 Cd1 O4 89.40(14) 1_545 2_656
N1 Cd1 O1 104.39(14) . .
O5 Cd1 O1 78.73(12) 1_545 .
O4 Cd1 O1 149.61(15) 2_656 .
N1 Cd1 O9 178.43(15) . .
O5 Cd1 O9 85.52(15) 1_545 .
O4 Cd1 O9 75.55(17) 2_656 .
O1 Cd1 O9 75.71(14) . .
N1 Cd1 O3 97.09(15) . 2_656
O5 Cd1 O3 143.07(12) 1_545 2_656
O4 Cd1 O3 53.88(13) 2_656 2_656
O1 Cd1 O3 130.22(12) . 2_656
O9 Cd1 O3 81.73(14) . 2_656
N1 Cd1 O2 98.33(14) . .
O5 Cd1 O2 131.67(12) 1_545 .
O4 Cd1 O2 130.11(13) 2_656 .
O1 Cd1 O2 53.02(10) . .
O9 Cd1 O2 80.46(15) . .
O3 Cd1 O2 80.00(12) 2_656 .
N1 Cd1 C8 105.26(16) . 2_656
O5 Cd1 C8 116.08(15) 1_545 2_656
O4 Cd1 C8 27.23(14) 2_656 2_656
O1 Cd1 C8 144.89(14) . 2_656
O9 Cd1 C8 74.14(15) . 2_656
O3 Cd1 C8 27.00(14) 2_656 2_656
O2 Cd1 C8 104.07(14) . 2_656
O6 Cd2 O1 109.99(13) 1_545 .
O6 Cd2 N3 101.09(15) 1_545 .
O1 Cd2 N3 144.47(14) . .
O6 Cd2 O7 91.38(14) 1_545 2_565
O1 Cd2 O7 108.68(14) . 2_565
N3 Cd2 O7 86.79(16) . 2_565
O6 Cd2 O10 87.05(15) 1_545 .
O1 Cd2 O10 75.90(14) . .
N3 Cd2 O10 89.27(16) . .
O7 Cd2 O10 175.41(15) 2_565 .
O6 Cd2 O8 144.87(14) 1_545 2_565
O1 Cd2 O8 78.75(13) . 2_565
N3 Cd2 O8 85.75(16) . 2_565
O7 Cd2 O8 54.30(13) 2_565 2_565
O10 Cd2 O8 127.75(15) . 2_565
O6 Cd2 C22 118.57(16) 1_545 2_565
O1 Cd2 C22 95.63(15) . 2_565
N3 Cd2 C22 83.85(16) . 2_565
O7 Cd2 C22 27.26(14) 2_565 2_565
O10 Cd2 C22 154.28(16) . 2_565
O8 Cd2 C22 27.18(14) 2_565 2_565
C7 O1 Cd2 143.5(3) . .
C7 O1 Cd1 95.4(3) . .
Cd2 O1 Cd1 115.02(13) . .
C7 O2 Cd1 90.6(3) . .
C8 O3 Cd1 88.4(3) . 2_656
C8 O4 Cd1 93.9(3) . 2_656
C15 O5 Cd1 142.0(3) . 1_565
C15 O6 Cd2 109.5(3) . 1_565
C22 O7 Cd2 95.1(3) . 2_565
C22 O8 Cd2 88.5(3) . 2_565
C6 C1 C2 119.8(4) . .
C6 C1 C7 121.2(4) . .
C2 C1 C7 118.3(4) . .
C1 C2 C3 121.6(4) . .
C4 C3 C2 118.5(4) . .
C4 C3 C16 125.0(4) . .
C2 C3 C16 116.2(4) . .
C3 C4 C5 119.2(4) . .
C3 C4 C9 123.2(4) . .
C5 C4 C9 117.4(4) . .
C6 C5 C4 121.7(4) . .
C1 C6 C5 118.9(4) . .
C1 C6 C8 121.8(4) . .
C5 C6 C8 119.3(4) . .
O2 C7 O1 119.7(4) . .
O2 C7 C1 119.5(4) . .
O1 C7 C1 120.6(4) . .
O3 C8 O4 122.3(5) . .
O3 C8 C6 119.6(5) . .
O4 C8 C6 118.1(5) . .
O3 C8 Cd1 64.6(3) . 2_656
O4 C8 Cd1 58.9(3) . 2_656
C6 C8 Cd1 167.6(4) . 2_656
C14 C9 C10 118.3(4) . .
C14 C9 C4 118.3(4) . .
C10 C9 C4 123.4(4) . .
C9 C10 C11 119.9(5) . .
C12 C11 C10 121.3(4) . .
C11 C12 C13 119.3(4) . .
C11 C12 C15 121.7(4) . .
C13 C12 C15 118.9(4) . .
C12 C13 C14 119.6(5) . .
C9 C14 C13 121.4(5) . .
O5 C15 O6 123.7(5) . .
O5 C15 C12 118.3(5) . .
O6 C15 C12 117.9(4) . .
C17 C16 C21 117.6(5) . .
C17 C16 C3 123.0(4) . .
C21 C16 C3 118.8(4) . .
C16 C17 C18 120.7(5) . .
C19 C18 C17 121.1(5) . .
C18 C19 C20 118.1(5) . .
C18 C19 C22 120.3(5) . .
C20 C19 C22 121.5(5) . .
C21 C20 C19 121.3(5) . .
C20 C21 C16 121.0(5) . .
O7 C22 O8 121.5(5) . .
O7 C22 C19 120.0(5) . .
O8 C22 C19 118.5(5) . .
O7 C22 Cd2 57.6(3) . 2_565
O8 C22 Cd2 64.3(3) . 2_565
C19 C22 Cd2 170.6(4) . 2_565
N1 C24 N2 111.5(4) . .
N1 C24 C23 124.9(5) . .
N2 C24 C23 123.6(5) . .
N2 C25 C30 106.8(4) . .
N2 C25 C26 130.7(5) . .
C30 C25 C26 122.4(5) . .
C27 C26 C25 116.0(6) . .
C26 C27 C28 122.5(6) . .
C29 C28 C27 121.8(6) . .
C28 C29 C30 116.7(5) . .
C29 C30 N1 131.5(5) . .
C29 C30 C25 120.5(5) . .
N1 C30 C25 107.9(4) . .
N2 C31 C32 112.7(4) . .
C33 C32 C34 117.8(5) . .
C33 C32 C31 121.5(5) . .
C34 C32 C31 120.6(5) . .
C32 C33 C34 121.5(5) . 2_755
C33 C34 C32 120.7(5) 2_755 .
C37 C35 C36 121.7(5) 2_465 .
C35 C36 C37 117.8(5) . .
C35 C36 C38 119.2(5) . .
C37 C36 C38 122.9(5) . .
C35 C37 C36 120.5(5) 2_465 .
N4 C38 C36 114.8(5) . .
N3 C40 N4 112.0(5) . .
N3 C40 C39 124.7(5) . .
N4 C40 C39 123.3(5) . .
N4 C41 C42 105.8(5) . .
N4 C41 C46 132.3(6) . .
C42 C41 C46 121.9(6) . .
C43 C42 N3 131.9(5) . .
C43 C42 C41 120.2(5) . .
N3 C42 C41 108.0(5) . .
C44 C43 C42 119.0(6) . .
C43 C44 C45 120.5(6) . .
C46 C45 C44 121.8(6) . .
C45 C46 C41 116.7(6) . .
C24 N1 C30 106.5(4) . .
C24 N1 Cd1 127.6(3) . .
C30 N1 Cd1 125.6(3) . .
C24 N2 C25 107.2(4) . .
C24 N2 C31 128.9(5) . .
C25 N2 C31 123.8(4) . .
C40 N3 C42 106.4(4) . .
C40 N3 Cd2 125.3(4) . .
C42 N3 Cd2 121.4(3) . .
C40 N4 C41 107.8(5) . .
C40 N4 C38 128.8(5) . .
C41 N4 C38 123.4(5) . .

loop_
_geom_bond_atom_site_label_1
_geom_bond_atom_site_label_2
_geom_bond_distance
_geom_bond_site_symmetry_2
Cd1 N1 2.279(4) .
Cd1 O5 2.307(3) 1_545
Cd1 O4 2.345(4) 2_656
Cd1 O1 2.376(3) .
Cd1 O9 2.463(4) .
Cd1 O3 2.468(4) 2_656
Cd1 O2 2.492(3) .
Cd1 C8 2.732(5) 2_656
Cd2 O6 2.272(3) 1_545
Cd2 O1 2.284(3) .
Cd2 N3 2.290(4) .
Cd2 O7 2.308(4) 2_565
Cd2 O10 2.368(4) .
Cd2 O8 2.453(4) 2_565
Cd2 C22 2.721(5) 2_565
O1 C7 1.270(5) .
O2 C7 1.246(5) .
O3 C8 1.241(6) .
O3 Cd1 2.468(4) 2_656
O4 C8 1.253(6) .
O4 Cd1 2.345(4) 2_656
O5 C15 1.244(6) .
O5 Cd1 2.307(3) 1_565
O6 C15 1.259(6) .
O6 Cd2 2.272(3) 1_565
O7 C22 1.251(6) .
O7 Cd2 2.308(4) 2_565
O8 C22 1.243(6) .
O8 Cd2 2.453(4) 2_565
C1 C6 1.390(6) .
C1 C2 1.392(6) .
C1 C7 1.504(6) .
C2 C3 1.403(6) .
C3 C4 1.402(6) .
C3 C16 1.495(6) .
C4 C5 1.403(6) .
C4 C9 1.493(6) .
C5 C6 1.392(6) .
C6 C8 1.508(6) .
C8 Cd1 2.732(5) 2_656
C9 C14 1.391(7) .
C9 C10 1.380(7) .
C10 C11 1.392(6) .
C11 C12 1.374(7) .
C12 C13 1.375(7) .
C12 C15 1.511(6) .
C13 C14 1.387(7) .
C16 C17 1.383(7) .
C16 C21 1.402(7) .
C17 C18 1.388(7) .
C18 C19 1.373(7) .
C19 C20 1.389(7) .
C19 C22 1.493(7) .
C20 C21 1.360(7) .
C22 Cd2 2.721(5) 2_565
C23 C24 1.483(7) .
C24 N1 1.342(6) .
C24 N2 1.352(6) .
C25 N2 1.385(6) .
C25 C30 1.397(7) .
C25 C26 1.398(7) .
C26 C27 1.349(9) .
C27 C28 1.400(9) .
C28 C29 1.375(8) .
C29 C30 1.386(7) .
C30 N1 1.390(6) .
C31 N2 1.465(6) .
C31 C32 1.502(7) .
C32 C33 1.365(7) .
C32 C34 1.383(7) .
C33 C34 1.359(7) 2_755
C34 C33 1.359(7) 2_755
C35 C37 1.377(8) 2_465
C35 C36 1.377(7) .
C36 C37 1.376(7) .
C36 C38 1.506(7) .
C37 C35 1.377(8) 2_465
C38 N4 1.468(7) .
C39 C40 1.502(8) .
C40 N3 1.317(7) .
C40 N4 1.343(7) .
C41 N4 1.378(7) .
C41 C42 1.400(7) .
C41 C46 1.390(8) .
C42 C43 1.368(8) .
C42 N3 1.393(7) .
C43 C44 1.375(8) .
C44 C45 1.401(9) .
C45 C46 1.374(10) .
